data_8105303
loop_
_publ_author_name
'Yang, Shuang-Hua'

_publ_section_title
;
 The crystal structure of poly[bis(N,N-dimethylformamide-\k1
 O)-tetrakis(\m2-cyanido-\k2 C:N)dinickel(II)], C10H14N6O2Ni2
;
_journal_issue 4
_journal_name_full 'Zeitschrift f\"ur Kristallographie - New Crystal Structures'
_journal_page_first 841
_journal_page_last 843
_journal_paper_doi 10.1515/ncrs-2020-0043
_journal_volume 235
_journal_year 2020
_chemical_formula_moiety 'C2.5 H3.5 N1.5 Ni0.5 O0.5'
_chemical_formula_sum 'C2.5 H3.5 N1.5 Ni0.5 O0.5'
_chemical_formula_weight 91.92
_space_group_crystal_system monoclinic
_space_group_IT_number 12
_space_group_name_Hall '-I 2y'
_space_group_name_H-M_alt 'I 1 2/m 1'
_atom_sites_solution_hydrogens mixed
_atom_sites_solution_primary dual
_cell_angle_alpha 90
_cell_angle_beta 96.0510(10)
_cell_angle_gamma 90
_cell_formula_units_Z 8
_cell_length_a 6.73770(10)
_cell_length_b 7.35000(10)
_cell_length_c 14.8647(2)
_cell_measurement_reflns_used 1986
_cell_measurement_temperature 150.01(10)
_cell_measurement_theta_max 72.4250
_cell_measurement_theta_min 6.7280
_cell_volume 732.030(18)
_computing_cell_refinement 'CrysAlisPro 1.171.39.28b (Rigaku OD, 2015)'
_computing_data_collection 'CrysAlisPro 1.171.39.28b (Rigaku OD, 2015)'
_computing_data_reduction 'CrysAlisPro 1.171.39.28b (Rigaku OD, 2015)'
_computing_molecular_graphics 'Olex2 (Dolomanov et al., 2009)'
_computing_publication_material 'Olex2 (Dolomanov et al., 2009)'
_computing_structure_refinement 'ShelXL (Sheldrick, 2015)'
_computing_structure_solution 'ShelXT (Sheldrick, 2015)'
_diffrn_ambient_environment N~2~
_diffrn_ambient_temperature 150.01(10)
_diffrn_detector 'CCD plate'
_diffrn_measured_fraction_theta_full 0.997
_diffrn_measured_fraction_theta_max 0.981
_diffrn_measurement_details
;
List of Runs (angles in degrees, time in seconds):

  # Type    Start    End  Width  t~exp~   \w     \q     \k     \f   Frames
--------------------------------------------------------------------------
  1  \w    -19.00  33.00   0.50    0.50    --    0.00 -82.00-120.00  104
  2  \w    -87.00 -31.00   0.50    0.50    --    0.00 -82.00-120.00  112
  3  \w    -32.00  35.00   0.50    0.50    --    0.00 -82.00  60.00  134
  4  \w    -89.00 -49.00   0.50    0.50    --    0.00 -82.00  60.00   80
  5  \w    102.00 151.00   0.50    1.54    --   98.20  15.00 -90.00   98
  6  \w    155.00 188.00   0.50    1.54    --   98.20  15.00 -90.00   66
  7  \w     13.00  45.00   0.50    1.54    --   98.20 -82.00 -30.00   64
  8  \w     93.00 119.00   0.50    1.54    --   98.20 -77.00 120.00   52
  9  \w     11.00 126.00   0.50    1.54    --   98.20 -45.00 120.00  230
 10  \w      9.00 125.00   0.50    1.54    --   98.20 -61.00 -30.00  232
 11  \w     64.00 133.00   0.50    1.54    --   98.20 -77.00-180.00  138
 12  \w     50.00  77.00   0.50    1.54    --   98.20 -77.00 120.00   54
 13  \w     77.00 129.00   0.50    1.54    --   98.20 -82.00-150.00  104
 14  \w     38.00  65.00   0.50    1.54    --   98.20  15.00-120.00   54
 15  \w     68.00 187.00   0.50    1.54    --   98.20  15.00-120.00  238
 16  \w     15.00  41.00   0.50    1.54    --   98.20 -77.00 120.00   52
 17  \w     42.00  67.00   0.50    1.54    --   98.20 -45.00   0.00   50
 18  \w     90.00 127.00   0.50    1.54    --   98.20 -45.00   0.00   74
 19  \w    131.00 164.00   0.50    1.54    --   98.20  45.00-180.00   66
 20  \w     74.00 108.00   0.50    1.54    --   98.20 -82.00  90.00   68
 21  \w     55.00 129.00   0.50    1.54    --   98.20 -82.00 -30.00  148
;
_diffrn_measurement_device 'four-circle diffractometer'
_diffrn_measurement_device_type 'XtaLAB AFC12 (RINC): Kappa single'
_diffrn_measurement_method '\w scans'
_diffrn_orient_matrix_type 'CrysAlisPro convention (1999,Acta A55,543-557)'
_diffrn_orient_matrix_UB_11 -0.0229819000
_diffrn_orient_matrix_UB_12 0.0064343000
_diffrn_orient_matrix_UB_13 -0.1041643000
_diffrn_orient_matrix_UB_21 0.2172612000
_diffrn_orient_matrix_UB_22 -0.0650644000
_diffrn_orient_matrix_UB_23 -0.0004082000
_diffrn_orient_matrix_UB_31 -0.0717513000
_diffrn_orient_matrix_UB_32 -0.1991365000
_diffrn_orient_matrix_UB_33 -0.0032194000
_diffrn_radiation_monochromator graphite
_diffrn_radiation_probe x-ray
_diffrn_radiation_type CuK\a
_diffrn_radiation_wavelength 1.54184
_diffrn_reflns_av_R_equivalents 0.0270
_diffrn_reflns_av_unetI/netI 0.0257
_diffrn_reflns_Laue_measured_fraction_full 0.997
_diffrn_reflns_Laue_measured_fraction_max 0.981
_diffrn_reflns_limit_h_max 8
_diffrn_reflns_limit_h_min -7
_diffrn_reflns_limit_k_max 5
_diffrn_reflns_limit_k_min -8
_diffrn_reflns_limit_l_max 16
_diffrn_reflns_limit_l_min -18
_diffrn_reflns_number 2748
_diffrn_reflns_point_group_measured_fraction_full 0.997
_diffrn_reflns_point_group_measured_fraction_max 0.981
_diffrn_reflns_theta_full 67.684
_diffrn_reflns_theta_max 73.246
_diffrn_reflns_theta_min 5.987
_diffrn_source 'fine-focus sealed X-ray tube'
_diffrn_source_type 'Enhance (Cu) X-ray Source'
_exptl_absorpt_coefficient_mu 3.299
_exptl_absorpt_correction_T_max 1.00000
_exptl_absorpt_correction_T_min 0.82428
_exptl_absorpt_correction_type multi-scan
_exptl_absorpt_process_details
;
CrysAlisPro 1.171.39.28b (Rigaku Oxford Diffraction, 2015)
Empirical absorption correction using spherical harmonics,
 implemented in SCALE3 ABSPACK scaling algorithm.
;
_exptl_crystal_colour brown
_exptl_crystal_colour_primary brown
_exptl_crystal_density_diffrn 1.668
_exptl_crystal_description block
_exptl_crystal_F_000 376
_exptl_crystal_size_max 0.2
_exptl_crystal_size_mid 0.08
_exptl_crystal_size_min 0.05
_refine_diff_density_max 0.359
_refine_diff_density_min -0.371
_refine_diff_density_rms 0.071
_refine_ls_extinction_coef .
_refine_ls_extinction_method none
_refine_ls_goodness_of_fit_ref 1.210
_refine_ls_hydrogen_treatment mixed
_refine_ls_matrix_type full
_refine_ls_number_parameters 71
_refine_ls_number_reflns 783
_refine_ls_number_restraints 1
_refine_ls_restrained_S_all 1.209
_refine_ls_R_factor_all 0.0351
_refine_ls_R_factor_gt 0.0314
_refine_ls_shift/su_max 0.000
_refine_ls_shift/su_mean 0.000
_refine_ls_structure_factor_coef Fsqd
_refine_ls_weighting_details
;
 w=1/[\s^2^(Fo^2^)+(0.0555P)^2^+0.6822P]
 where P=(Fo^2^+2Fc^2^)/3
;
_refine_ls_weighting_scheme calc
_refine_ls_wR_factor_gt 0.0975
_refine_ls_wR_factor_ref 0.0996
_reflns_Friedel_coverage 0.000
_reflns_Friedel_fraction_full .
_reflns_Friedel_fraction_max .
_reflns_number_gt 713
_reflns_number_total 783
_reflns_threshold_expression 'I > 2\s(I)'
_cod_data_source_file suppl_ncrs-2020-0043_suppl.cif
_cod_data_source_block ni
_cod_original_formula_sum 'C2.50 H3.50 N1.50 Ni0.50 O0.50'
_cod_database_code 8105303
_chemical_oxdiff_formula 'C H O N S Ni'
_shelx_space_group_comment
;
The symmetry employed for this shelxl refinement is uniquely defined
by the following loop, which should always be used as a source of
symmetry information in preference to the above space-group names.
They are only intended as comments.
;
_shelx_estimated_absorpt_t_max 0.852
_shelx_estimated_absorpt_t_min 0.558
_reflns_odcompleteness_completeness 99.86
_reflns_odcompleteness_iscentric 1
_reflns_odcompleteness_theta 66.97
_olex2_refinement_description
;
1. Fixed Uiso
 At 1.2 times of:
  All C(H) groups
2. Restrained distances
 C3-N2 \\sim N2-C4
 with sigma of 0.02
3.a Aromatic/amide H refined with riding coordinates:
 C2(H2)
;

loop_
_space_group_symop_operation_xyz
'x, y, z'
'-x, y, -z'
'x+1/2, y+1/2, z+1/2'
'-x+1/2, y+1/2, -z+1/2'
'-x, -y, -z'
'x, -y, z'
'-x+1/2, -y+1/2, -z+1/2'
'x+1/2, -y+1/2, z+1/2'

loop_
_atom_site_label
_atom_site_type_symbol
_atom_site_fract_x
_atom_site_fract_y
_atom_site_fract_z
_atom_site_U_iso_or_equiv
_atom_site_adp_type
_atom_site_occupancy
_atom_site_site_symmetry_order
_atom_site_calc_flag
_atom_site_refinement_flags_posn
_atom_site_refinement_flags_adp
_atom_site_refinement_flags_occupancy
_atom_site_disorder_assembly
_atom_site_disorder_group
Ni1 Ni 1.0000 0.5000 0.5000 0.0171(3) Uani 1 4 d S T P . .
Ni2 Ni 0.5000 0.0000 0.5000 0.0178(3) Uani 1 4 d S T P . .
O1 O 0.8655(3) 0.5000 0.36693(15) 0.0253(5) Uani 1 2 d S T P . .
N1 N 0.8040(3) 0.2983(3) 0.53023(13) 0.0218(4) Uani 1 1 d . . . . .
N2 N 0.5848(4) 0.5000 0.2681(2) 0.0272(6) Uani 1 2 d DS T P . .
C1 C 0.6917(3) 0.1821(3) 0.52274(15) 0.0206(5) Uani 1 1 d . . . . .
C2 C 0.6801(5) 0.5000 0.3500(2) 0.0233(7) Uani 1 2 d S T P . .
H2 H 0.6040 0.5000 0.3987 0.028 Uiso 1 2 calc RS T P . .
C3 C 0.3670(6) 0.5000 0.2541(3) 0.0405(10) Uani 1 2 d DS T P . .
H3A H 0.315(6) 0.5000 0.320(3) 0.030(11) Uiso 1 2 d S T P . .
H3B H 0.329(5) 0.396(5) 0.217(3) 0.059(10) Uiso 1 1 d . . . . .
C4 C 0.6906(7) 0.5000 0.1877(3) 0.0408(10) Uani 1 2 d DS T P . .
H4A H 0.654(5) 0.397(5) 0.153(2) 0.055(10) Uiso 1 1 d . . . . .
H4B H 0.828(8) 0.5000 0.202(4) 0.055(15) Uiso 1 2 d S T P . .

loop_
_atom_site_aniso_label
_atom_site_aniso_U_11
_atom_site_aniso_U_22
_atom_site_aniso_U_33
_atom_site_aniso_U_23
_atom_site_aniso_U_13
_atom_site_aniso_U_12
Ni1 0.0148(4) 0.0102(4) 0.0258(4) 0.000 -0.0005(3) 0.000
Ni2 0.0148(4) 0.0102(4) 0.0282(4) 0.000 0.0006(3) 0.000
O1 0.0226(11) 0.0245(13) 0.0279(12) 0.000 -0.0019(9) 0.000
N1 0.0200(9) 0.0154(9) 0.0294(10) 0.0010(7) -0.0002(7) -0.0009(7)
N2 0.0292(15) 0.0251(16) 0.0259(14) 0.000 -0.0037(11) 0.000
C1 0.0190(10) 0.0153(11) 0.0274(11) 0.0026(8) 0.0016(8) 0.0040(8)
C2 0.0267(16) 0.0161(16) 0.0263(16) 0.000 -0.0008(12) 0.000
C3 0.031(2) 0.048(3) 0.040(2) 0.000 -0.0088(16) 0.000
C4 0.046(3) 0.048(3) 0.029(2) 0.000 0.0027(17) 0.000

loop_
_atom_type_symbol
_atom_type_description
_atom_type_scat_dispersion_real
_atom_type_scat_dispersion_imag
_atom_type_scat_source
C C 0.0181 0.0091 'International Tables Vol C Tables 4.2.6.8 and 6.1.1.4'
H H 0.0000 0.0000 'International Tables Vol C Tables 4.2.6.8 and 6.1.1.4'
N N 0.0311 0.0180 'International Tables Vol C Tables 4.2.6.8 and 6.1.1.4'
Ni Ni -3.0029 0.5091 'International Tables Vol C Tables 4.2.6.8 and 6.1.1.4'
O O 0.0492 0.0322 'International Tables Vol C Tables 4.2.6.8 and 6.1.1.4'

loop_
_geom_angle_atom_site_label_1
_geom_angle_atom_site_label_2
_geom_angle_atom_site_label_3
_geom_angle
_geom_angle_site_symmetry_1
_geom_angle_site_symmetry_3
O1 Ni1 O1 180.0 . 5_766
N1 Ni1 O1 91.00(7) 6_565 5_766
N1 Ni1 O1 91.00(7) 5_766 .
N1 Ni1 O1 89.00(7) 6_565 .
N1 Ni1 O1 89.00(7) 2_756 5_766
N1 Ni1 O1 91.00(7) . 5_766
N1 Ni1 O1 91.00(7) 2_756 .
N1 Ni1 O1 89.00(7) 5_766 5_766
N1 Ni1 O1 89.00(7) . .
N1 Ni1 N1 180.0 5_766 .
N1 Ni1 N1 180.00(11) 6_565 2_756
N1 Ni1 N1 88.31(10) 5_766 6_565
N1 Ni1 N1 91.69(10) 6_565 .
N1 Ni1 N1 88.31(10) 2_756 .
N1 Ni1 N1 91.69(10) 5_766 2_756
C1 Ni2 C1 88.33(13) 5_656 6
C1 Ni2 C1 88.33(13) 2_656 .
C1 Ni2 C1 91.67(13) 6 .
C1 Ni2 C1 91.67(13) 5_656 2_656
C1 Ni2 C1 180.0 5_656 .
C1 Ni2 C1 180.00(14) 6 2_656
C2 O1 Ni1 121.1(2) . .
C1 N1 Ni1 161.86(17) . .
C2 N2 C3 121.1(3) . .
C2 N2 C4 121.8(3) . .
C4 N2 C3 117.1(3) . .
N1 C1 Ni2 174.78(19) . .
O1 C2 N2 124.5(3) . .
O1 C2 H2 117.7 . .
N2 C2 H2 117.7 . .
N2 C3 H3A 107(2) . .
N2 C3 H3B 107(2) . .
H3A C3 H3B 115(3) . .
N2 C4 H4A 110(2) . .
N2 C4 H4B 112(3) . .
H4A C4 H4B 109(3) . .

loop_
_geom_bond_atom_site_label_1
_geom_bond_atom_site_label_2
_geom_bond_distance
_geom_bond_site_symmetry_2
Ni1 O1 2.087(2) 5_766
Ni1 O1 2.087(2) .
Ni1 N1 2.0658(18) 2_756
Ni1 N1 2.0658(18) 6_565
Ni1 N1 2.0658(19) .
Ni1 N1 2.0658(19) 5_766
Ni2 C1 1.866(2) 5_656
Ni2 C1 1.866(2) 2_656
Ni2 C1 1.866(2) 6
Ni2 C1 1.866(2) .
O1 C2 1.248(4) .
N1 C1 1.139(3) .
N2 C2 1.315(4) .
N2 C3 1.461(5) .
N2 C4 1.455(5) .
C2 H2 0.9300 .
C3 H3A 1.08(4) .
C3 H3B 0.96(4) .
C4 H4A 0.94(4) .
C4 H4B 0.93(5) .
